data_4035908
loop_
_publ_author_name
'Hewage, Nisansala'
'Daddario, Pedro'
'Lau, Kimberly S. F.'
'Guberman-Pfeffer, Matthew J'
'Gasc\'on, Jos\'e A'
'Zeller, Matthias'
'Lee, Christal O.'
'Khalil, Gamal E.'
'Gouterman, Martin'
'Br\"uckner, Christian'

_publ_section_title
;
 Bacterio- and Isobacteriodilactones by Stepwise or Direct Oxidations of
 meso-Tetrakis(pentafluorophenyl)porphyrin.
;
_journal_issue 1
_journal_name_full 'The Journal of organic chemistry'
_journal_page_first 239
_journal_page_last 256
_journal_paper_doi 10.1021/acs.joc.8b02628
_journal_volume 84
_journal_year 2019
_chemical_absolute_configuration unk
_chemical_formula_moiety 'C42 H6 F20 N4 O4, 0.397(C6 H14), 1.206(C H2 Cl2)'
_chemical_formula_sum 'C45.59 H13.97 Cl2.41 F20 N4 O4'
_chemical_formula_weight 1147.15
_space_group_crystal_system orthorhombic
_space_group_IT_number 43
_space_group_name_Hall 'F 2 -2d'
_space_group_name_H-M_alt 'F d d 2'
_atom_sites_solution_hydrogens geom
_atom_sites_solution_primary direct
_atom_sites_solution_secondary difmap
_audit_creation_method SHELXL-2016/6
_cell_angle_alpha 90
_cell_angle_beta 90
_cell_angle_gamma 90
_cell_formula_units_Z 16
_cell_length_a 28.859(2)
_cell_length_b 49.537(3)
_cell_length_c 12.0811(7)
_cell_measurement_reflns_used 9647
_cell_measurement_temperature 100(2)
_cell_measurement_theta_max 28.2587
_cell_measurement_theta_min 3.4005
_cell_volume 17271.0(19)
_computing_cell_refinement 'SAINT V8.37A (Bruker, 2016)'
_computing_data_collection 'Apex3 v2016.9-0 (Bruker, 2016)'
_computing_data_reduction 'SAINT V8.37A (Bruker, 2016)'
_computing_structure_refinement
;  
SHELXL-2016/6 (Sheldrick, 2015, 2016), 
SHELXLE Rev714 (H\"ubschle et al., 2011)
;
_computing_structure_solution 'SHELXS-97 (Sheldrick, 2008)'
_diffrn_ambient_temperature 100(2)
_diffrn_measured_fraction_theta_full 0.994
_diffrn_measured_fraction_theta_max 0.952
_diffrn_measurement_device_type 'Bruker AXS D8 Quest CMOS diffractometer'
_diffrn_measurement_method 'omega and phi scans'
_diffrn_radiation_monochromator 'Triumph curved graphite crystal'
_diffrn_radiation_type MoK\a
_diffrn_radiation_wavelength 0.71073
_diffrn_reflns_av_R_equivalents 0.0762
_diffrn_reflns_av_unetI/netI 0.0379
_diffrn_reflns_Laue_measured_fraction_full 0.994
_diffrn_reflns_Laue_measured_fraction_max 0.952
_diffrn_reflns_limit_h_max 38
_diffrn_reflns_limit_h_min -38
_diffrn_reflns_limit_k_max 64
_diffrn_reflns_limit_k_min -66
_diffrn_reflns_limit_l_max 14
_diffrn_reflns_limit_l_min -14
_diffrn_reflns_number 98628
_diffrn_reflns_point_group_measured_fraction_full 0.995
_diffrn_reflns_point_group_measured_fraction_max 0.950
_diffrn_reflns_theta_full 25.242
_diffrn_reflns_theta_max 28.282
_diffrn_reflns_theta_min 3.268
_diffrn_source 'sealed tube X-ray source'
_exptl_absorpt_coefficient_mu 0.316
_exptl_absorpt_correction_T_max 0.7457
_exptl_absorpt_correction_T_min 0.5659
_exptl_absorpt_correction_type multi-scan
_exptl_absorpt_process_details
;
 SADABS 2016/2: Krause, L., Herbst-Irmer, R., Sheldrick G.M. & Stalke D.,
 J. Appl. Cryst. 48 (2015) 3-10
;
_exptl_crystal_colour black
_exptl_crystal_density_diffrn 1.765
_exptl_crystal_description block
_exptl_crystal_F_000 9096
_exptl_crystal_size_max 0.260
_exptl_crystal_size_mid 0.250
_exptl_crystal_size_min 0.210
_refine_diff_density_max 0.724
_refine_diff_density_min -0.461
_refine_diff_density_rms 0.093
_refine_ls_abs_structure_details
;
?
;
_refine_ls_abs_structure_Flack 0.37(16)
_refine_ls_extinction_method none
_refine_ls_goodness_of_fit_ref 1.066
_refine_ls_hydrogen_treatment constr
_refine_ls_matrix_type full
_refine_ls_number_parameters 834
_refine_ls_number_reflns 9835
_refine_ls_number_restraints 557
_refine_ls_restrained_S_all 1.056
_refine_ls_R_factor_all 0.0860
_refine_ls_R_factor_gt 0.0691
_refine_ls_shift/su_max 0.000
_refine_ls_shift/su_mean 0.000
_refine_ls_structure_factor_coef Fsqd
_refine_ls_weighting_details 'w=1/[\s^2^(Fo^2^)+(0.0927P)^2^+140.2424P] where P=(Fo^2^+2Fc^2^)/3'
_refine_ls_weighting_scheme calc
_refine_ls_wR_factor_gt 0.1810
_refine_ls_wR_factor_ref 0.1974
_reflns_Friedel_coverage 0.908
_reflns_Friedel_fraction_full 0.995
_reflns_Friedel_fraction_max 0.948
_reflns_number_gt 8111
_reflns_number_total 9835
_reflns_threshold_expression 'I > 2\s(I)'
_cod_data_source_file jo8b02628_si_002.cif
_cod_data_source_block NH_B_77_3_0m
_cod_original_cell_volume 17271(2)
_cod_database_code 4035908
_shelx_shelxl_version_number 2016/6
_shelx_space_group_comment
;
The symmetry employed for this shelxl refinement is uniquely defined
by the following loop, which should always be used as a source of
symmetry information in preference to the above space-group names.
They are only intended as comments.
;
_shelx_estimated_absorpt_t_min 0.922
_shelx_estimated_absorpt_t_max 0.937

loop_
_space_group_symop_operation_xyz
'x, y, z'
'-x, -y, z'
'x+1/4, -y+1/4, z+1/4'
'-x+1/4, y+1/4, z+1/4'
'x, y+1/2, z+1/2'
'-x, -y+1/2, z+1/2'
'x+1/4, -y+3/4, z+3/4'
'-x+1/4, y+3/4, z+3/4'
'x+1/2, y, z+1/2'
'-x+1/2, -y, z+1/2'
'x+3/4, -y+1/4, z+3/4'
'-x+3/4, y+1/4, z+3/4'
'x+1/2, y+1/2, z'
'-x+1/2, -y+1/2, z'
'x+3/4, -y+3/4, z+1/4'
'-x+3/4, y+3/4, z+1/4'

loop_
_atom_site_label
_atom_site_type_symbol
_atom_site_fract_x
_atom_site_fract_y
_atom_site_fract_z
_atom_site_U_iso_or_equiv
_atom_site_adp_type
_atom_site_occupancy
_atom_site_site_symmetry_order
_atom_site_calc_flag
_atom_site_refinement_flags_posn
_atom_site_refinement_flags_adp
_atom_site_refinement_flags_occupancy
_atom_site_disorder_assembly
_atom_site_disorder_group
C1 C -0.1246(2) -0.27230(11) 1.1800(6) 0.0272(12) Uani 1 1 d . . . . .
C2 C -0.1345(2) -0.25301(12) 1.0899(6) 0.0296(13) Uani 1 1 d . . . . .
C3 C -0.1575(2) -0.29478(11) 1.0507(6) 0.0279(12) Uani 1 1 d . . . . .
C4 C -0.1792(2) -0.31398(13) 0.9818(6) 0.0293(13) Uani 1 1 d . . . . .
C5 C -0.1808(2) -0.34121(13) 1.0058(5) 0.0290(12) Uani 1 1 d . . . . .
C6 C -0.2047(2) -0.36156(14) 0.9360(7) 0.0387(15) Uani 1 1 d . . . . .
C7 C -0.1683(2) -0.38061(12) 1.0759(6) 0.0308(13) Uani 1 1 d . . . . .
C8 C -0.1539(2) -0.40191(12) 1.1432(6) 0.0314(13) Uani 1 1 d . . . . .
C9 C -0.1314(2) -0.39693(12) 1.2446(6) 0.0309(13) Uani 1 1 d . . . . .
C10 C -0.1135(3) -0.41614(13) 1.3208(7) 0.0374(15) Uani 1 1 d . . . . .
H10 H -0.113105 -0.435168 1.311177 0.045 Uiso 1 1 calc R U . . .
C11 C -0.0971(2) -0.40242(13) 1.4097(6) 0.0328(14) Uani 1 1 d . . . . .
H11 H -0.083659 -0.410297 1.473748 0.039 Uiso 1 1 calc R U . . .
C12 C -0.1035(2) -0.37420(12) 1.3912(6) 0.0293(12) Uani 1 1 d . . . . .
C13 C -0.0898(2) -0.35350(12) 1.4625(5) 0.0281(12) Uani 1 1 d . . . . .
C14 C -0.0908(2) -0.32557(12) 1.4464(6) 0.0281(12) Uani 1 1 d . . . . .
C15 C -0.0729(2) -0.30561(13) 1.5194(6) 0.0321(13) Uani 1 1 d . . . . .
H15 H -0.060090 -0.308954 1.590601 0.039 Uiso 1 1 calc R U . . .
C16 C -0.0769(2) -0.28084(12) 1.4705(6) 0.0315(13) Uani 1 1 d . . . . .
H16 H -0.067647 -0.264061 1.501462 0.038 Uiso 1 1 calc R U . . .
C17 C -0.0974(2) -0.28473(12) 1.3659(6) 0.0292(13) Uani 1 1 d . . . . .
C18 C -0.1056(2) -0.26563(11) 1.2811(5) 0.0255(12) Uani 1 1 d . . . . .
C19 C -0.2022(2) -0.30361(13) 0.8795(5) 0.0308(12) Uani 0.77(2) 1 d D U P A 1
C20 C -0.2473(3) -0.2930(3) 0.8860(9) 0.039(2) Uani 0.77(2) 1 d D U P A 1
C21 C -0.2695(3) -0.2832(3) 0.7939(9) 0.042(2) Uani 0.77(2) 1 d D U P A 1
C22 C -0.2478(4) -0.2837(3) 0.6932(10) 0.048(3) Uani 0.77(2) 1 d D U P A 1
C23 C -0.2036(5) -0.2934(4) 0.6842(10) 0.051(3) Uani 0.77(2) 1 d D U P A 1
C24 C -0.1812(6) -0.3025(8) 0.7771(10) 0.040(2) Uani 0.77(2) 1 d D U P A 1
F1 F -0.2699(3) -0.2921(3) 0.9812(8) 0.060(3) Uani 0.77(2) 1 d D U P A 1
F2 F -0.3124(3) -0.2724(3) 0.8017(8) 0.067(3) Uani 0.77(2) 1 d D U P A 1
F3 F -0.2700(4) -0.2747(3) 0.6023(9) 0.070(3) Uani 0.77(2) 1 d D U P A 1
F4 F -0.1817(6) -0.2925(5) 0.5863(11) 0.084(5) Uani 0.77(2) 1 d D U P A 1
F5 F -0.1358(4) -0.3089(4) 0.7700(15) 0.062(4) Uani 0.77(2) 1 d D U P A 1
C19B C -0.2022(2) -0.30361(13) 0.8795(5) 0.0308(12) Uani 0.23(2) 1 d D U P A 2
C20B C -0.2492(7) -0.2994(11) 0.874(2) 0.040(4) Uani 0.23(2) 1 d D U P A 2
C21B C -0.2689(9) -0.2929(11) 0.774(2) 0.047(4) Uani 0.23(2) 1 d D U P A 2
C22B C -0.2445(11) -0.2916(12) 0.677(2) 0.049(4) Uani 0.23(2) 1 d D U P A 2
C23B C -0.1983(13) -0.2983(15) 0.680(2) 0.048(4) Uani 0.23(2) 1 d D U P A 2
C24B C -0.1783(18) -0.304(3) 0.780(3) 0.040(4) Uani 0.23(2) 1 d D U P A 2
F1B F -0.2746(9) -0.3045(9) 0.962(2) 0.052(6) Uani 0.23(2) 1 d D U P A 2
F2B F -0.3142(8) -0.2869(10) 0.776(3) 0.067(7) Uani 0.23(2) 1 d D U P A 2
F3B F -0.2656(14) -0.2857(9) 0.581(3) 0.070(7) Uani 0.23(2) 1 d D U P A 2
F4B F -0.1756(18) -0.2994(12) 0.583(3) 0.061(8) Uani 0.23(2) 1 d D U P A 2
F5B F -0.1358(13) -0.3151(11) 0.776(4) 0.042(7) Uani 0.23(2) 1 d D U P A 2
C25 C -0.1633(2) -0.43034(12) 1.1071(6) 0.0322(14) Uani 1 1 d D . . . .
C26 C -0.1456(2) -0.44004(13) 1.0087(6) 0.0364(15) Uani 1 1 d D . . . .
C27 C -0.1534(2) -0.46638(14) 0.9739(6) 0.0356(15) Uani 1 1 d D . . . .
C28 C -0.1790(2) -0.48355(13) 1.0388(6) 0.0351(14) Uani 1 1 d D . . . .
C29 C -0.1975(2) -0.47423(13) 1.1370(7) 0.0416(17) Uani 1 1 d D . . . .
C30 C -0.1902(2) -0.44789(13) 1.1704(6) 0.0341(14) Uani 1 1 d D . . . .
F6 F -0.11888(17) -0.42434(9) 0.9454(4) 0.0475(11) Uani 1 1 d D . . . .
F7 F -0.13523(18) -0.47529(9) 0.8783(4) 0.0484(11) Uani 1 1 d D . . . .
F8 F -0.18505(16) -0.50921(8) 1.0078(4) 0.0478(11) Uani 1 1 d D . . . .
F9 F -0.22244(17) -0.49116(8) 1.2000(5) 0.0524(12) Uani 1 1 d D . . . .
F10 F -0.20894(16) -0.43958(8) 1.2651(4) 0.0457(11) Uani 1 1 d D . . . .
C31 C -0.0705(2) -0.36249(11) 1.5725(6) 0.0283(12) Uani 1 1 d . . . . .
C32 C -0.0242(2) -0.36949(14) 1.5846(6) 0.0336(14) Uani 1 1 d . . . . .
C33 C -0.0069(3) -0.37714(16) 1.6868(7) 0.0424(17) Uani 1 1 d . . . . .
C34 C -0.0349(3) -0.37759(14) 1.7782(6) 0.0402(16) Uani 1 1 d . . . . .
C35 C -0.0810(3) -0.37077(13) 1.7675(6) 0.0381(15) Uani 1 1 d . . . . .
C36 C -0.0983(2) -0.36361(13) 1.6661(6) 0.0325(14) Uani 1 1 d . . . . .
C37 C -0.0935(2) -0.23697(12) 1.3039(5) 0.0277(12) Uani 1 1 d . . . . .
C38 C -0.1202(2) -0.22071(13) 1.3727(6) 0.0322(13) Uani 1 1 d . . . . .
C39 C -0.1089(3) -0.19411(14) 1.3922(6) 0.0378(15) Uani 1 1 d . . . . .
C40 C -0.0701(3) -0.18309(13) 1.3459(6) 0.0386(16) Uani 1 1 d . . . . .
C41 C -0.0427(3) -0.19844(14) 1.2775(7) 0.0394(15) Uani 1 1 d . . . . .
C42 C -0.0544(2) -0.22529(13) 1.2565(6) 0.0340(14) Uani 1 1 d . . . . .
N1 N -0.13879(18) -0.29749(10) 1.1502(5) 0.0279(11) Uani 1 1 d . . . . .
N2 N -0.16025(19) -0.35438(10) 1.0918(5) 0.0296(11) Uani 1 1 d . . . . .
N3 N -0.1240(2) -0.37191(10) 1.2876(5) 0.0314(12) Uani 1 1 d . . . . .
H3 H -0.131118 -0.356604 1.254764 0.038 Uiso 1 1 calc R U . . .
N4 N -0.10579(19) -0.31187(10) 1.3535(5) 0.0281(11) Uani 1 1 d . . . . .
H4 H -0.118710 -0.319390 1.295197 0.034 Uiso 1 1 calc R U . . .
O1 O -0.12738(18) -0.22985(9) 1.0756(5) 0.0399(12) Uani 1 1 d . . . . .
O2 O -0.15635(16) -0.26867(9) 1.0094(4) 0.0333(10) Uani 1 1 d . . . . .
O3 O -0.2288(2) -0.36023(12) 0.8546(6) 0.0547(16) Uani 1 1 d . . . . .
O4 O -0.19533(18) -0.38626(10) 0.9845(5) 0.0400(12) Uani 1 1 d . . . . .
F11 F 0.00363(15) -0.36917(10) 1.4962(4) 0.0480(11) Uani 1 1 d . . . . .
F12 F 0.03816(18) -0.38363(13) 1.6962(5) 0.0673(16) Uani 1 1 d . . . . .
F13 F -0.0181(2) -0.38490(11) 1.8758(4) 0.0591(14) Uani 1 1 d . . . . .
F14 F -0.1090(2) -0.37154(10) 1.8556(4) 0.0571(13) Uani 1 1 d . . . . .
F15 F -0.14377(16) -0.35770(11) 1.6570(4) 0.0494(11) Uani 1 1 d . . . . .
F16 F -0.15847(15) -0.23115(9) 1.4182(4) 0.0439(10) Uani 1 1 d . . . . .
F17 F -0.1364(2) -0.17885(9) 1.4570(5) 0.0596(14) Uani 1 1 d . . . . .
F18 F -0.0589(2) -0.15738(8) 1.3643(4) 0.0599(15) Uani 1 1 d . . . . .
F19 F -0.00549(18) -0.18749(9) 1.2287(4) 0.0532(12) Uani 1 1 d . . . . .
F20 F -0.02786(14) -0.23951(8) 1.1881(4) 0.0450(10) Uani 1 1 d . . . . .
C43 C -0.0380(3) -0.33208(17) 1.0665(8) 0.0415(17) Uani 0.932(5) 1 d D U P B 1
H43A H -0.014964 -0.346218 1.048125 0.050 Uiso 0.932(5) 1 calc R U P B 1
H43B H -0.066271 -0.341160 1.093997 0.050 Uiso 0.932(5) 1 calc R U P B 1
Cl1 Cl -0.01546(9) -0.31128(6) 1.1715(3) 0.0704(9) Uani 0.932(5) 1 d D U P B 1
Cl2 Cl -0.05146(8) -0.31384(5) 0.9465(2) 0.0546(6) Uani 0.932(5) 1 d D U P B 1
C43B C 0.0072(17) -0.323(2) 1.146(9) 0.056(7) Uani 0.068(5) 1 d D U P B 2
H43C H 0.026758 -0.313616 1.201106 0.067 Uiso 0.068(5) 1 calc R U P B 2
H43D H 0.027603 -0.334428 1.099279 0.067 Uiso 0.068(5) 1 calc R U P B 2
Cl1B Cl -0.0340(12) -0.3436(8) 1.215(4) 0.076(8) Uani 0.068(5) 1 d D U P B 2
Cl2B Cl -0.0224(12) -0.2994(7) 1.063(3) 0.066(7) Uani 0.068(5) 1 d D U P B 2
C44 C -0.226(2) -0.2786(7) 1.307(5) 0.074(5) Uani 0.206(10) 1 d D U P C -2
H44A H -0.236601 -0.273426 1.381567 0.089 Uiso 0.206(10) 1 calc R U P C -2
H44B H -0.191464 -0.279889 1.308883 0.089 Uiso 0.206(10) 1 calc R U P C -2
Cl3 Cl -0.2495(9) -0.3103(5) 1.2700(17) 0.083(6) Uani 0.206(10) 1 d D U P C -2
Cl4 Cl -0.2425(6) -0.2537(4) 1.2101(13) 0.057(5) Uani 0.206(10) 1 d D U P C -2
C45 C -0.2449(7) -0.3097(3) 1.3191(19) 0.066(4) Uani 0.794(10) 1 d D U P C 1
H45A H -0.278379 -0.312940 1.314270 0.099 Uiso 0.794(10) 1 calc R U P C 1
H45B H -0.232532 -0.318655 1.385011 0.099 Uiso 0.794(10) 1 calc R U P C 1
H45C H -0.229696 -0.316872 1.252921 0.099 Uiso 0.794(10) 1 calc R U P C 1
C46 C -0.2360(5) -0.2794(3) 1.3271(13) 0.070(4) Uani 0.794(10) 1 d D U P C 1
H46A H -0.251028 -0.272180 1.394576 0.084 Uiso 0.794(10) 1 calc R U P C 1
H46B H -0.202230 -0.276128 1.333541 0.084 Uiso 0.794(10) 1 calc R U P C 1
C47 C -0.2545(6) -0.2645(2) 1.2266(16) 0.073(4) Uani 0.794(10) 1 d D U P C 1
H47A H -0.240391 -0.272500 1.159355 0.088 Uiso 0.794(10) 1 calc R U P C 1
H47B H -0.288351 -0.267493 1.222136 0.088 Uiso 0.794(10) 1 calc R U P C 1

loop_
_atom_site_aniso_label
_atom_site_aniso_U_11
_atom_site_aniso_U_22
_atom_site_aniso_U_33
_atom_site_aniso_U_23
_atom_site_aniso_U_13
_atom_site_aniso_U_12
C1 0.029(3) 0.022(3) 0.031(3) 0.000(2) -0.006(2) 0.002(2)
C2 0.032(3) 0.026(3) 0.031(4) 0.002(2) -0.008(2) 0.002(2)
C3 0.028(3) 0.024(3) 0.032(4) 0.001(2) -0.006(2) -0.003(2)
C4 0.027(3) 0.033(3) 0.027(3) 0.005(2) -0.011(2) -0.002(2)
C5 0.033(3) 0.034(3) 0.020(3) -0.001(2) -0.007(2) -0.001(2)
C6 0.036(3) 0.040(3) 0.039(4) -0.002(3) -0.012(3) -0.002(3)
C7 0.039(3) 0.027(3) 0.026(4) 0.002(2) -0.003(3) -0.006(2)
C8 0.043(3) 0.024(3) 0.027(4) 0.002(2) 0.000(3) -0.006(2)
C9 0.036(3) 0.027(3) 0.030(4) -0.002(2) 0.005(3) -0.006(2)
C10 0.046(4) 0.026(3) 0.040(4) 0.007(3) -0.002(3) -0.003(3)
C11 0.047(4) 0.028(3) 0.023(4) 0.004(2) -0.002(3) -0.003(2)
C12 0.032(3) 0.028(3) 0.027(3) 0.000(2) 0.005(2) -0.002(2)
C13 0.036(3) 0.028(3) 0.020(3) 0.003(2) 0.005(2) 0.000(2)
C14 0.036(3) 0.029(3) 0.020(3) 0.000(2) -0.002(2) -0.002(2)
C15 0.043(3) 0.029(3) 0.024(4) -0.002(2) -0.006(3) 0.004(2)
C16 0.038(3) 0.023(3) 0.033(4) -0.003(2) -0.003(3) 0.001(2)
C17 0.033(3) 0.025(3) 0.030(4) 0.000(2) -0.001(2) 0.004(2)
C18 0.029(3) 0.019(2) 0.029(3) 0.001(2) -0.002(2) 0.003(2)
C19 0.032(3) 0.037(3) 0.024(3) 0.003(2) -0.009(2) -0.003(2)
C20 0.031(3) 0.051(5) 0.035(4) 0.007(4) -0.007(3) -0.005(3)
C21 0.027(3) 0.056(5) 0.044(5) 0.004(4) -0.016(3) 0.004(4)
C22 0.037(4) 0.068(6) 0.037(5) 0.009(4) -0.022(4) 0.006(4)
C23 0.050(5) 0.075(7) 0.029(4) 0.007(4) -0.009(4) 0.013(4)
C24 0.034(4) 0.055(6) 0.029(4) 0.001(4) -0.012(3) 0.009(4)
F1 0.032(3) 0.092(7) 0.055(5) 0.013(5) 0.001(3) 0.004(4)
F2 0.033(3) 0.102(8) 0.064(5) 0.008(5) -0.014(3) 0.021(4)
F3 0.061(5) 0.108(9) 0.042(5) 0.017(5) -0.025(4) 0.022(5)
F4 0.079(6) 0.137(13) 0.035(5) 0.017(6) -0.002(4) 0.041(6)
F5 0.049(4) 0.093(12) 0.043(5) 0.010(6) -0.004(4) 0.023(5)
C19B 0.032(3) 0.037(3) 0.024(3) 0.003(2) -0.009(2) -0.003(2)
C20B 0.032(6) 0.054(7) 0.034(6) 0.006(6) -0.011(6) -0.004(6)
C21B 0.035(6) 0.066(8) 0.041(7) 0.006(7) -0.016(6) 0.001(6)
C22B 0.042(6) 0.070(8) 0.037(7) 0.008(7) -0.016(6) 0.007(7)
C23B 0.045(6) 0.067(8) 0.033(6) 0.005(6) -0.012(6) 0.010(6)
C24B 0.039(6) 0.053(7) 0.026(6) 0.005(6) -0.013(6) 0.008(6)
F1B 0.031(9) 0.086(15) 0.038(11) 0.015(11) -0.001(8) -0.006(11)
F2B 0.031(9) 0.098(15) 0.071(13) 0.008(13) -0.027(9) 0.008(11)
F3B 0.057(12) 0.096(16) 0.058(13) -0.003(13) -0.038(11) 0.019(13)
F4B 0.073(14) 0.080(15) 0.029(12) 0.007(11) -0.007(11) 0.027(13)
F5B 0.055(12) 0.043(12) 0.027(11) 0.002(9) -0.018(9) 0.026(9)
C25 0.038(3) 0.023(3) 0.036(4) -0.003(2) -0.004(3) -0.005(2)
C26 0.041(3) 0.032(3) 0.037(4) 0.006(3) -0.001(3) -0.009(3)
C27 0.041(3) 0.037(3) 0.029(4) -0.004(3) -0.002(3) -0.008(3)
C28 0.037(3) 0.027(3) 0.041(4) -0.005(3) -0.007(3) -0.005(2)
C29 0.037(3) 0.029(3) 0.059(5) 0.006(3) 0.007(3) -0.007(3)
C30 0.037(3) 0.032(3) 0.033(4) -0.002(3) 0.007(3) -0.005(2)
F6 0.070(3) 0.042(2) 0.030(2) -0.0021(18) 0.007(2) -0.018(2)
F7 0.064(3) 0.046(2) 0.035(3) -0.0155(19) 0.001(2) -0.010(2)
F8 0.053(2) 0.0282(19) 0.062(3) -0.0074(19) -0.002(2) -0.0078(17)
F9 0.058(3) 0.033(2) 0.067(3) 0.002(2) 0.021(2) -0.0158(18)
F10 0.051(2) 0.034(2) 0.052(3) -0.0022(18) 0.017(2) -0.0071(17)
C31 0.041(3) 0.021(3) 0.023(3) 0.002(2) 0.002(3) 0.000(2)
C32 0.043(3) 0.038(3) 0.020(4) -0.002(2) 0.001(3) -0.004(3)
C33 0.039(4) 0.049(4) 0.038(4) -0.004(3) -0.014(3) 0.001(3)
C34 0.062(4) 0.033(3) 0.025(4) 0.003(3) -0.011(3) -0.002(3)
C35 0.064(5) 0.030(3) 0.020(4) 0.005(2) 0.006(3) -0.003(3)
C36 0.042(3) 0.030(3) 0.025(4) 0.005(2) 0.005(3) 0.000(2)
C37 0.036(3) 0.024(3) 0.023(3) 0.000(2) -0.005(2) 0.001(2)
C38 0.039(3) 0.030(3) 0.027(4) 0.001(2) -0.002(3) 0.003(2)
C39 0.052(4) 0.034(3) 0.028(4) -0.002(3) -0.003(3) 0.010(3)
C40 0.070(5) 0.023(3) 0.022(4) 0.002(2) -0.010(3) -0.005(3)
C41 0.052(4) 0.029(3) 0.037(4) 0.006(3) -0.003(3) -0.004(3)
C42 0.040(3) 0.031(3) 0.031(4) 0.002(3) -0.006(3) -0.004(2)
N1 0.030(2) 0.028(2) 0.025(3) 0.000(2) -0.006(2) -0.0027(19)
N2 0.033(3) 0.026(2) 0.031(3) 0.002(2) -0.006(2) -0.0065(19)
N3 0.043(3) 0.023(2) 0.029(3) 0.004(2) -0.002(2) -0.001(2)
N4 0.039(3) 0.025(2) 0.021(3) 0.0029(19) -0.003(2) -0.002(2)
O1 0.049(3) 0.028(2) 0.042(3) 0.003(2) -0.014(2) 0.0024(19)
O2 0.036(2) 0.029(2) 0.035(3) 0.0037(18) -0.011(2) -0.0008(17)
O3 0.061(4) 0.046(3) 0.057(4) -0.003(3) -0.029(3) -0.009(3)
O4 0.048(3) 0.032(2) 0.040(3) -0.004(2) -0.007(2) -0.011(2)
F11 0.037(2) 0.074(3) 0.033(3) -0.006(2) 0.0056(18) -0.002(2)
F12 0.047(3) 0.105(5) 0.050(3) -0.009(3) -0.020(2) 0.014(3)
F13 0.080(4) 0.063(3) 0.034(3) 0.008(2) -0.021(2) -0.004(3)
F14 0.077(4) 0.060(3) 0.034(3) 0.013(2) 0.011(2) -0.004(2)
F15 0.039(2) 0.072(3) 0.037(3) 0.007(2) 0.0083(19) 0.005(2)
F16 0.048(2) 0.041(2) 0.043(3) -0.0063(18) 0.0084(19) 0.0019(17)
F17 0.091(4) 0.037(2) 0.051(3) -0.016(2) 0.016(3) 0.008(2)
F18 0.112(4) 0.0205(19) 0.047(3) -0.0015(18) -0.008(3) -0.014(2)
F19 0.065(3) 0.046(2) 0.048(3) 0.006(2) -0.002(2) -0.027(2)
F20 0.036(2) 0.042(2) 0.056(3) -0.007(2) 0.0088(19) -0.0039(16)
C43 0.035(3) 0.045(4) 0.044(5) -0.004(3) -0.009(3) 0.008(3)
Cl1 0.0557(14) 0.0838(17) 0.0716(19) -0.0360(14) -0.0275(12) 0.0267(12)
Cl2 0.0474(11) 0.0730(15) 0.0434(13) 0.0101(11) 0.0039(9) 0.0135(10)
C43B 0.045(11) 0.066(12) 0.057(12) -0.013(11) 0.000(11) 0.018(11)
Cl1B 0.049(12) 0.099(15) 0.080(15) -0.004(14) -0.009(12) 0.017(12)
Cl2B 0.058(11) 0.067(12) 0.073(13) -0.006(11) 0.021(11) 0.032(10)
C44 0.061(10) 0.093(10) 0.069(10) -0.001(9) 0.004(9) 0.006(9)
Cl3 0.081(9) 0.106(10) 0.061(11) -0.001(9) 0.017(9) -0.035(7)
Cl4 0.048(10) 0.068(11) 0.055(7) 0.013(6) 0.004(5) 0.016(6)
C45 0.066(7) 0.054(6) 0.077(12) 0.006(8) 0.000(10) -0.017(6)
C46 0.048(7) 0.092(7) 0.070(8) -0.002(6) 0.002(6) 0.000(5)
C47 0.055(8) 0.099(10) 0.065(8) -0.008(8) 0.000(7) 0.015(8)

loop_
_atom_type_symbol
_atom_type_description
_atom_type_scat_dispersion_real
_atom_type_scat_dispersion_imag
_atom_type_scat_source
C C 0.0033 0.0016 'International Tables Vol C Tables 4.2.6.8 and 6.1.1.4'
H H 0.0000 0.0000 'International Tables Vol C Tables 4.2.6.8 and 6.1.1.4'
N N 0.0061 0.0033 'International Tables Vol C Tables 4.2.6.8 and 6.1.1.4'
O O 0.0106 0.0060 'International Tables Vol C Tables 4.2.6.8 and 6.1.1.4'
F F 0.0171 0.0103 'International Tables Vol C Tables 4.2.6.8 and 6.1.1.4'
Cl Cl 0.1484 0.1585 'International Tables Vol C Tables 4.2.6.8 and 6.1.1.4'

loop_
_geom_angle_atom_site_label_1
_geom_angle_atom_site_label_2
_geom_angle_atom_site_label_3
_geom_angle
_geom_angle_site_symmetry_1
N1 C1 C18 125.0(5) .
N1 C1 C2 109.9(6) .
C18 C1 C2 125.1(5) .
O1 C2 O2 121.2(6) .
O1 C2 C1 134.8(6) .
O2 C2 C1 103.9(5) .
N1 C3 O2 114.3(5) .
N1 C3 C4 130.4(6) .
O2 C3 C4 115.2(6) .
C5 C4 C3 123.3(6) .
C5 C4 C19B 119.7(6) .
C3 C4 C19B 117.0(5) .
C5 C4 C19 119.7(6) .
C3 C4 C19 117.0(5) .
N2 C5 C4 127.8(6) .
N2 C5 C6 108.1(6) .
C4 C5 C6 124.1(6) .
O3 C6 O4 120.4(6) .
O3 C6 C5 133.9(7) .
O4 C6 C5 105.7(6) .
N2 C7 O4 114.3(6) .
N2 C7 C8 126.9(6) .
O4 C7 C8 118.8(5) .
C7 C8 C9 120.8(6) .
C7 C8 C25 119.1(6) .
C9 C8 C25 120.1(6) .
N3 C9 C8 124.3(6) .
N3 C9 C10 107.8(6) .
C8 C9 C10 127.8(6) .
C11 C10 C9 107.7(6) .
C11 C10 H10 126.2 .
C9 C10 H10 126.2 .
C10 C11 C12 108.8(6) .
C10 C11 H11 125.6 .
C12 C11 H11 125.6 .
N3 C12 C13 128.0(6) .
N3 C12 C11 106.0(6) .
C13 C12 C11 125.9(6) .
C12 C13 C14 129.5(6) .
C12 C13 C31 115.5(5) .
C14 C13 C31 115.0(5) .
N4 C14 C13 127.3(6) .
N4 C14 C15 106.1(5) .
C13 C14 C15 126.5(6) .
C16 C15 C14 108.9(6) .
C16 C15 H15 125.5 .
C14 C15 H15 125.5 .
C15 C16 C17 107.5(6) .
C15 C16 H16 126.2 .
C17 C16 H16 126.2 .
N4 C17 C16 107.8(5) .
N4 C17 C18 123.1(6) .
C16 C17 C18 128.9(6) .
C1 C18 C17 123.2(5) .
C1 C18 C37 119.1(5) .
C17 C18 C37 117.7(6) .
C24 C19 C20 116.3(8) .
C24 C19 C4 124.1(7) .
C20 C19 C4 119.6(7) .
F1 C20 C21 117.6(8) .
F1 C20 C19 121.1(8) .
C21 C20 C19 121.3(9) .
F2 C21 C22 119.2(8) .
F2 C21 C20 120.7(9) .
C22 C21 C20 120.0(8) .
F3 C22 C23 119.7(10) .
F3 C22 C21 120.1(9) .
C23 C22 C21 120.2(9) .
F4 C23 C22 119.9(10) .
F4 C23 C24 120.6(10) .
C22 C23 C24 119.4(10) .
F5 C24 C23 118.8(11) .
F5 C24 C19 118.4(10) .
C23 C24 C19 122.7(9) .
C20B C19B C24B 117(2) .
C20B C19B C4 122.2(12) .
C24B C19B C4 119.3(15) .
F1B C20B C19B 119(2) .
F1B C20B C21B 122(2) .
C19B C20B C21B 119.3(19) .
F2B C21B C22B 120(2) .
F2B C21B C20B 116(2) .
C22B C21B C20B 123(2) .
F3B C22B C21B 121(2) .
F3B C22B C23B 121(2) .
C21B C22B C23B 118(2) .
F4B C23B C24B 124(3) .
F4B C23B C22B 118(3) .
C24B C23B C22B 119(2) .
F5B C24B C23B 116(3) .
F5B C24B C19B 119(3) .
C23B C24B C19B 123(2) .
C26 C25 C30 117.5(6) .
C26 C25 C8 120.7(6) .
C30 C25 C8 121.8(6) .
F6 C26 C25 120.3(6) .
F6 C26 C27 117.8(6) .
C25 C26 C27 121.9(6) .
F7 C27 C28 119.8(6) .
F7 C27 C26 120.4(6) .
C28 C27 C26 119.7(6) .
F8 C28 C27 120.0(6) .
F8 C28 C29 120.5(6) .
C27 C28 C29 119.5(6) .
F9 C29 C28 119.1(6) .
F9 C29 C30 120.5(7) .
C28 C29 C30 120.4(6) .
F10 C30 C29 118.7(6) .
F10 C30 C25 120.3(6) .
C29 C30 C25 120.9(6) .
C36 C31 C32 117.4(6) .
C36 C31 C13 121.1(6) .
C32 C31 C13 121.5(6) .
F11 C32 C33 120.0(6) .
F11 C32 C31 119.4(6) .
C33 C32 C31 120.6(7) .
F12 C33 C34 120.0(7) .
F12 C33 C32 119.3(8) .
C34 C33 C32 120.7(7) .
F13 C34 C33 120.4(7) .
F13 C34 C35 120.3(7) .
C33 C34 C35 119.4(7) .
F14 C35 C36 120.0(7) .
F14 C35 C34 120.0(7) .
C36 C35 C34 119.9(7) .
F15 C36 C35 118.9(6) .
F15 C36 C31 119.1(6) .
C35 C36 C31 122.0(6) .
C42 C37 C38 117.1(6) .
C42 C37 C18 120.8(6) .
C38 C37 C18 122.2(6) .
F16 C38 C39 119.7(6) .
F16 C38 C37 118.7(6) .
C39 C38 C37 121.6(6) .
F17 C39 C40 119.8(6) .
F17 C39 C38 119.8(7) .
C40 C39 C38 120.4(7) .
F18 C40 C39 120.9(7) .
F18 C40 C41 119.3(7) .
C39 C40 C41 119.8(6) .
F19 C41 C40 120.2(6) .
F19 C41 C42 120.0(7) .
C40 C41 C42 119.8(7) .
F20 C42 C37 120.2(6) .
F20 C42 C41 118.6(6) .
C37 C42 C41 121.2(7) .
C3 N1 C1 105.6(5) .
C7 N2 C5 106.3(5) .
C9 N3 C12 109.6(5) .
C9 N3 H3 125.2 .
C12 N3 H3 125.2 .
C17 N4 C14 109.7(5) .
C17 N4 H4 125.1 .
C14 N4 H4 125.1 .
C3 O2 C2 106.2(5) .
C7 O4 C6 105.6(5) .
Cl2 C43 Cl1 112.1(5) .
Cl2 C43 H43A 109.2 .
Cl1 C43 H43A 109.2 .
Cl2 C43 H43B 109.2 .
Cl1 C43 H43B 109.2 .
H43A C43 H43B 107.9 .
Cl2B C43B Cl1B 109(3) .
Cl2B C43B H43C 109.9 .
Cl1B C43B H43C 109.9 .
Cl2B C43B H43D 109.9 .
Cl1B C43B H43D 109.9 .
H43C C43B H43D 108.3 .
Cl4 C44 Cl3 110(2) .
Cl4 C44 H44A 109.6 .
Cl3 C44 H44A 109.6 .
Cl4 C44 H44B 109.6 .
Cl3 C44 H44B 109.6 .
H44A C44 H44B 108.1 .
C46 C45 H45A 109.5 .
C46 C45 H45B 109.5 .
H45A C45 H45B 109.5 .
C46 C45 H45C 109.5 .
H45A C45 H45C 109.5 .
H45B C45 H45C 109.5 .
C47 C46 C45 111.5(13) .
C47 C46 H46A 109.3 .
C45 C46 H46A 109.3 .
C47 C46 H46B 109.3 .
C45 C46 H46B 109.3 .
H46A C46 H46B 108.0 .
C47 C47 C46 114.5(12) 14_445
C47 C47 H47A 108.6 14_445
C46 C47 H47A 108.6 .
C47 C47 H47B 108.6 14_445
C46 C47 H47B 108.6 .
H47A C47 H47B 107.6 .

loop_
_geom_bond_atom_site_label_1
_geom_bond_atom_site_label_2
_geom_bond_distance
_geom_bond_site_symmetry_2
C1 N1 1.362(8) .
C1 C18 1.379(9) .
C1 C2 1.477(9) .
C2 O1 1.178(8) .
C2 O2 1.395(8) .
C3 N1 1.324(8) .
C3 O2 1.387(7) .
C3 C4 1.412(9) .
C4 C5 1.381(9) .
C4 C19B 1.493(8) .
C4 C19 1.493(8) .
C5 N2 1.363(8) .
C5 C6 1.483(9) .
C6 O3 1.207(9) .
C6 O4 1.383(9) .
C7 N2 1.334(8) .
C7 O4 1.380(8) .
C7 C8 1.396(9) .
C8 C9 1.409(10) .
C8 C25 1.499(8) .
C9 N3 1.360(8) .
C9 C10 1.421(10) .
C10 C11 1.356(10) .
C10 H10 0.9500 .
C11 C12 1.427(9) .
C11 H11 0.9500 .
C12 N3 1.389(9) .
C12 C13 1.396(9) .
C13 C14 1.398(8) .
C13 C31 1.508(9) .
C14 N4 1.380(8) .
C14 C15 1.423(9) .
C15 C16 1.367(9) .
C15 H15 0.9500 .
C16 C17 1.408(9) .
C16 H16 0.9500 .
C17 N4 1.374(8) .
C17 C18 1.415(9) .
C18 C37 1.488(8) .
C19 C24 1.379(12) .
C19 C20 1.405(11) .
C20 F1 1.322(12) .
C20 C21 1.374(12) .
C21 F2 1.351(11) .
C21 C22 1.369(14) .
C22 F3 1.346(11) .
C22 C23 1.368(13) .
C23 F4 1.342(13) .
C23 C24 1.373(12) .
C24 F5 1.349(12) .
C19B C20B 1.37(2) .
C19B C24B 1.39(2) .
C20B F1B 1.32(2) .
C20B C21B 1.37(2) .
C21B F2B 1.34(2) .
C21B C22B 1.37(2) .
C22B F3B 1.34(2) .
C22B C23B 1.38(2) .
C23B F4B 1.34(2) .
C23B C24B 1.37(2) .
C24B F5B 1.34(2) .
C25 C26 1.380(10) .
C25 C30 1.394(9) .
C26 F6 1.336(8) .
C26 C27 1.389(9) .
C27 F7 1.343(8) .
C27 C28 1.373(9) .
C28 F8 1.337(7) .
C28 C29 1.381(10) .
C29 F9 1.341(8) .
C29 C30 1.382(9) .
C30 F10 1.330(8) .
C31 C36 1.387(9) .
C31 C32 1.390(10) .
C32 F11 1.337(8) .
C32 C33 1.384(11) .
C33 F12 1.344(9) .
C33 C34 1.369(12) .
C34 F13 1.325(9) .
C34 C35 1.378(12) .
C35 F14 1.337(9) .
C35 C36 1.369(10) .
C36 F15 1.349(8) .
C37 C42 1.391(9) .
C37 C38 1.391(9) .
C38 F16 1.338(8) .
C38 C39 1.378(10) .
C39 F17 1.346(8) .
C39 C40 1.365(11) .
C40 F18 1.333(7) .
C40 C41 1.374(11) .
C41 F19 1.340(9) .
C41 C42 1.396(9) .
C42 F20 1.328(9) .
N3 H3 0.8800 .
N4 H4 0.8800 .
C43 Cl2 1.752(9) .
C43 Cl1 1.759(9) .
C43 H43A 0.9900 .
C43 H43B 0.9900 .
C43B Cl2B 1.76(3) .
C43B Cl1B 1.77(3) .
C43B H43C 0.9900 .
C43B H43D 0.9900 .
C44 Cl4 1.77(3) .
C44 Cl3 1.77(3) .
C44 H44A 0.9900 .
C44 H44B 0.9900 .
C45 C46 1.527(17) .
C45 H45A 0.9800 .
C45 H45B 0.9800 .
C45 H45C 0.9800 .
C46 C47 1.516(19) .
C46 H46A 0.9900 .
C46 H46B 0.9900 .
C47 C47 1.46(2) 14_445
C47 H47A 0.9900 .
C47 H47B 0.9900 .

loop_
_geom_torsion_atom_site_label_1
_geom_torsion_atom_site_label_2
_geom_torsion_atom_site_label_3
_geom_torsion_atom_site_label_4
_geom_torsion
_geom_torsion_site_symmetry_4
N1 C1 C2 O1 -177.0(8) .
C18 C1 C2 O1 5.3(12) .
N1 C1 C2 O2 1.9(7) .
C18 C1 C2 O2 -175.8(6) .
N1 C3 C4 C5 -6.3(11) .
O2 C3 C4 C5 175.5(6) .
N1 C3 C4 C19B 172.3(6) .
O2 C3 C4 C19B -5.8(8) .
N1 C3 C4 C19 172.3(6) .
O2 C3 C4 C19 -5.8(8) .
C3 C4 C5 N2 -4.6(11) .
C19B C4 C5 N2 176.7(6) .
C19 C4 C5 N2 176.7(6) .
C3 C4 C5 C6 178.2(7) .
C19B C4 C5 C6 -0.4(10) .
C19 C4 C5 C6 -0.4(10) .
N2 C5 C6 O3 176.8(9) .
C4 C5 C6 O3 -5.5(14) .
N2 C5 C6 O4 -1.8(8) .
C4 C5 C6 O4 175.9(6) .
N2 C7 C8 C9 5.4(11) .
O4 C7 C8 C9 -171.9(6) .
N2 C7 C8 C25 -175.4(7) .
O4 C7 C8 C25 7.3(10) .
C7 C8 C9 N3 3.4(10) .
C25 C8 C9 N3 -175.7(6) .
C7 C8 C9 C10 -178.1(7) .
C25 C8 C9 C10 2.8(11) .
N3 C9 C10 C11 2.0(8) .
C8 C9 C10 C11 -176.7(7) .
C9 C10 C11 C12 -1.0(8) .
C10 C11 C12 N3 -0.3(8) .
C10 C11 C12 C13 -178.2(7) .
N3 C12 C13 C14 -4.0(12) .
C11 C12 C13 C14 173.5(7) .
N3 C12 C13 C31 177.1(6) .
C11 C12 C13 C31 -5.5(10) .
C12 C13 C14 N4 -0.3(12) .
C31 C13 C14 N4 178.7(6) .
C12 C13 C14 C15 -174.5(7) .
C31 C13 C14 C15 4.5(10) .
N4 C14 C15 C16 -0.3(8) .
C13 C14 C15 C16 175.0(6) .
C14 C15 C16 C17 -0.1(8) .
C15 C16 C17 N4 0.4(8) .
C15 C16 C17 C18 -174.7(7) .
N1 C1 C18 C17 1.6(10) .
C2 C1 C18 C17 178.9(6) .
N1 C1 C18 C37 -177.5(6) .
C2 C1 C18 C37 -0.2(9) .
N4 C17 C18 C1 3.1(10) .
C16 C17 C18 C1 177.6(6) .
N4 C17 C18 C37 -177.8(6) .
C16 C17 C18 C37 -3.3(10) .
C5 C4 C19 C24 -87(2) .
C3 C4 C19 C24 94(2) .
C5 C4 C19 C20 96.0(9) .
C3 C4 C19 C20 -82.7(9) .
C24 C19 C20 F1 -177(2) .
C4 C19 C20 F1 -0.4(14) .
C24 C19 C20 C21 3(2) .
C4 C19 C20 C21 179.8(9) .
F1 C20 C21 F2 1.8(16) .
C19 C20 C21 F2 -178.4(10) .
F1 C20 C21 C22 -179.7(11) .
C19 C20 C21 C22 0.1(17) .
F2 C21 C22 F3 -3.1(18) .
C20 C21 C22 F3 178.3(11) .
F2 C21 C22 C23 177.0(13) .
C20 C21 C22 C23 -1.5(19) .
F3 C22 C23 F4 4(3) .
C21 C22 C23 F4 -176.5(17) .
F3 C22 C23 C24 -180(2) .
C21 C22 C23 C24 0(3) .
F4 C23 C24 F5 5(4) .
C22 C23 C24 F5 -172(3) .
F4 C23 C24 C19 180(3) .
C22 C23 C24 C19 3(4) .
C20 C19 C24 F5 171(2) .
C4 C19 C24 F5 -6(4) .
C20 C19 C24 C23 -4(4) .
C4 C19 C24 C23 179(2) .
C5 C4 C19B C20B 79(3) .
C3 C4 C19B C20B -99(3) .
C5 C4 C19B C24B -85(7) .
C3 C4 C19B C24B 96(7) .
C24B C19B C20B F1B 165(8) .
C4 C19B C20B F1B 0(5) .
C24B C19B C20B C21B -7(9) .
C4 C19B C20B C21B -172(3) .
F1B C20B C21B F2B 13(7) .
C19B C20B C21B F2B -175(4) .
F1B C20B C21B C22B -169(5) .
C19B C20B C21B C22B 3(7) .
F2B C21B C22B F3B -3(8) .
C20B C21B C22B F3B 179(5) .
F2B C21B C22B C23B -179(5) .
C20B C21B C22B C23B 3(8) .
F3B C22B C23B F4B -2(9) .
C21B C22B C23B F4B 174(6) .
F3B C22B C23B C24B 180(8) .
C21B C22B C23B C24B -4(10) .
F4B C23B C24B F5B -10(15) .
C22B C23B C24B F5B 168(9) .
F4B C23B C24B C19B -178(9) .
C22B C23B C24B C19B 0(16) .
C20B C19B C24B F5B -162(8) .
C4 C19B C24B F5B 3(14) .
C20B C19B C24B C23B 6(15) .
C4 C19B C24B C23B 172(8) .
C7 C8 C25 C26 59.9(9) .
C9 C8 C25 C26 -121.0(7) .
C7 C8 C25 C30 -119.8(8) .
C9 C8 C25 C30 59.3(9) .
C30 C25 C26 F6 -178.8(6) .
C8 C25 C26 F6 1.5(10) .
C30 C25 C26 C27 -1.0(11) .
C8 C25 C26 C27 179.3(7) .
F6 C26 C27 F7 -1.5(10) .
C25 C26 C27 F7 -179.3(7) .
F6 C26 C27 C28 177.3(7) .
C25 C26 C27 C28 -0.6(11) .
F7 C27 C28 F8 1.3(10) .
C26 C27 C28 F8 -177.4(6) .
F7 C27 C28 C29 -179.9(7) .
C26 C27 C28 C29 1.4(11) .
F8 C28 C29 F9 -1.1(11) .
C27 C28 C29 F9 -179.9(7) .
F8 C28 C29 C30 178.3(7) .
C27 C28 C29 C30 -0.5(11) .
F9 C29 C30 F10 -1.1(11) .
C28 C29 C30 F10 179.5(7) .
F9 C29 C30 C25 178.2(7) .
C28 C29 C30 C25 -1.2(11) .
C26 C25 C30 F10 -178.8(6) .
C8 C25 C30 F10 0.9(11) .
C26 C25 C30 C29 1.9(11) .
C8 C25 C30 C29 -178.5(7) .
C12 C13 C31 C36 -96.6(7) .
C14 C13 C31 C36 84.3(8) .
C12 C13 C31 C32 84.6(8) .
C14 C13 C31 C32 -94.5(7) .
C36 C31 C32 F11 178.8(6) .
C13 C31 C32 F11 -2.3(9) .
C36 C31 C32 C33 -0.2(10) .
C13 C31 C32 C33 178.6(6) .
F11 C32 C33 F12 1.4(11) .
C31 C32 C33 F12 -179.6(6) .
F11 C32 C33 C34 -180.0(7) .
C31 C32 C33 C34 -0.9(11) .
F12 C33 C34 F13 -1.3(11) .
C32 C33 C34 F13 -179.9(7) .
F12 C33 C34 C35 179.7(7) .
C32 C33 C34 C35 1.1(11) .
F13 C34 C35 F14 0.0(10) .
C33 C34 C35 F14 178.9(7) .
F13 C34 C35 C36 -179.1(6) .
C33 C34 C35 C36 -0.1(11) .
F14 C35 C36 F15 -0.8(10) .
C34 C35 C36 F15 178.3(6) .
F14 C35 C36 C31 179.9(6) .
C34 C35 C36 C31 -1.1(10) .
C32 C31 C36 F15 -178.1(6) .
C13 C31 C36 F15 3.0(9) .
C32 C31 C36 C35 1.2(10) .
C13 C31 C36 C35 -177.6(6) .
C1 C18 C37 C42 -75.3(8) .
C17 C18 C37 C42 105.5(7) .
C1 C18 C37 C38 104.8(8) .
C17 C18 C37 C38 -74.4(8) .
C42 C37 C38 F16 178.9(6) .
C18 C37 C38 F16 -1.2(10) .
C42 C37 C38 C39 0.8(10) .
C18 C37 C38 C39 -179.3(6) .
F16 C38 C39 F17 0.1(10) .
C37 C38 C39 F17 178.2(6) .
F16 C38 C39 C40 -179.6(7) .
C37 C38 C39 C40 -1.5(11) .
F17 C39 C40 F18 0.4(11) .
C38 C39 C40 F18 -180.0(7) .
F17 C39 C40 C41 -178.3(7) .
C38 C39 C40 C41 1.3(11) .
F18 C40 C41 F19 -1.0(11) .
C39 C40 C41 F19 177.7(7) .
F18 C40 C41 C42 -179.2(7) .
C39 C40 C41 C42 -0.5(11) .
C38 C37 C42 F20 -178.6(6) .
C18 C37 C42 F20 1.4(10) .
C38 C37 C42 C41 0.1(10) .
C18 C37 C42 C41 -179.9(6) .
F19 C41 C42 F20 0.3(11) .
C40 C41 C42 F20 178.5(7) .
F19 C41 C42 C37 -178.4(7) .
C40 C41 C42 C37 -0.2(11) .
O2 C3 N1 C1 0.8(7) .
C4 C3 N1 C1 -177.4(7) .
C18 C1 N1 C3 176.0(6) .
C2 C1 N1 C3 -1.7(7) .
O4 C7 N2 C5 -2.5(8) .
C8 C7 N2 C5 -179.9(7) .
C4 C5 N2 C7 -175.0(7) .
C6 C5 N2 C7 2.5(7) .
C8 C9 N3 C12 176.5(6) .
C10 C9 N3 C12 -2.3(7) .
C13 C12 N3 C9 179.4(6) .
C11 C12 N3 C9 1.6(7) .
C16 C17 N4 C14 -0.6(7) .
C18 C17 N4 C14 174.9(6) .
C13 C14 N4 C17 -174.6(6) .
C15 C14 N4 C17 0.5(7) .
N1 C3 O2 C2 0.5(7) .
C4 C3 O2 C2 178.9(6) .
O1 C2 O2 C3 177.7(6) .
C1 C2 O2 C3 -1.4(6) .
N2 C7 O4 C6 1.3(8) .
C8 C7 O4 C6 179.0(6) .
O3 C6 O4 C7 -178.5(7) .
C5 C6 O4 C7 0.3(7) .
C45 C46 C47 C47 -177.8(18) 14_445
